data_1541241
loop_
_publ_author_name
'Mirmelstein, A.'
'Podlesnyak, A.'
'Voronin, V.I.'
'Guillaume, M.'
'Mesot, J.'
'Lebedev, S.'
'Allenspach, P.'
'Goshchitskii, B.'
'Staub, U.'
'Furrer, A.'
'Fischer, P.'

_publ_section_title
;
 Neutron scattering studies of crystal structure and crystalline electric
 field in high-Tc ErBa2Cu3O/x disordered by fast neutron irradiation
;
_journal_name_full 'Physica C (Amsterdam)'
_journal_page_first 337
_journal_page_last 343
_journal_volume 200
_journal_year 1992
_chemical_formula_sum 'Ba2 Cu3 Er O6.16'
_chemical_name_systematic 'Er Ba2 Cu3 O6.16'
_space_group_IT_number 123
_symmetry_space_group_name_Hall '-P 4 2'
_symmetry_space_group_name_H-M 'P 4/m m m'
_cell_angle_alpha 90
_cell_angle_beta 90
_cell_angle_gamma 90
_cell_formula_units_Z 1
_cell_length_a 3.8511
_cell_length_b 3.8511
_cell_length_c 11.779
_cell_volume 174.694
_citation_journal_id_ASTM PHYCE6
_cod_data_source_file Mirmelstein_PHYCE6_1992_1648.cif
_cod_data_source_block Ba2Cu3Er1O6.16
_cod_original_formula_sum 'Ba2 Cu3 Er1 O6.16'
_cod_database_code 1541241

loop_
_symmetry_equiv_pos_as_xyz
x,y,z
-y,x,z
-x,-y,z
y,-x,z
x,-y,-z
y,x,-z
-x,y,-z
-y,-x,-z
-x,-y,-z
y,-x,-z
x,y,-z
-y,x,-z
-x,y,z
-y,-x,z
x,-y,z
y,x,z

loop_
_atom_site_label
_atom_site_type_symbol
_atom_site_fract_x
_atom_site_fract_y
_atom_site_fract_z
_atom_site_occupancy
_atom_site_U_iso_or_equiv
Cu1 Cu+1 0 0 0 1 0.0
O2 O-2 0 0.5 0.3792 1 0.0
O1 O-2 0 0 0.1539 1 0.0
Ba1 Ba+2 0.5 0.5 0.1942 1 0.0
Cu2 Cu+1 0 0 0.3618 1 0.0
O3 O-2 0 0.5 0 0.08 0.0
Er1 Er+3 0.5 0.5 0.5 1 0.0
